data_4505481
loop_
_publ_author_name
'Chen, Zhi'
'Gao, Dong-Liang'
'Diao, Chun-Hua'
'Liu, Yue'
'Ren, Jia'
'Chen, Ji'
'Zhao, Bin'
'Shi, Wei'
'Cheng, Peng'

_publ_section_title
;
 Syntheses, Structures Tuned by 4,4&#x2032;-Bipyridine and Magnetic
 Properties of a Series of Transition Metal Compounds
 Containingo-Carboxylphenoxyacetate Acid
;
_journal_issue 3
_journal_name_full 'Crystal Growth &amp; Design'
_journal_page_first 1201
_journal_paper_doi 10.1021/cg201197k
_journal_volume 12
_journal_year 2012
_chemical_formula_sum 'C9 H8 Mn O6'
_chemical_formula_weight 267.09
_chemical_name_systematic
; 
 ? 
;
_space_group_IT_number 4
_symmetry_cell_setting monoclinic
_symmetry_space_group_name_Hall 'P 2yb'
_symmetry_space_group_name_H-M 'P 1 21 1'
_atom_sites_solution_hydrogens geom
_atom_sites_solution_primary direct
_atom_sites_solution_secondary difmap
_audit_creation_method SHELXL-97
_cell_angle_alpha 90.00
_cell_angle_beta 91.737(4)
_cell_angle_gamma 90.00
_cell_formula_units_Z 2
_cell_length_a 5.2040(11)
_cell_length_b 9.634(2)
_cell_length_c 9.777(2)
_cell_measurement_reflns_used 4887
_cell_measurement_temperature 293(2)
_cell_measurement_theta_max 27.35
_cell_measurement_theta_min 3.92
_cell_volume 489.95(18)
_computing_cell_refinement PROCESS-AUTO
_computing_data_collection PROCESS-AUTO
_computing_data_reduction CrystalStructure
_computing_molecular_graphics 'Bruker SHELXTL'
_computing_publication_material 'Bruker SHELXTL'
_computing_structure_refinement 'SHELXL-97 (Sheldrick, 1997)'
_computing_structure_solution 'SHELXS-97 (Sheldrick, 1990)'
_diffrn_ambient_temperature 293(2)
_diffrn_measured_fraction_theta_full 0.998
_diffrn_measured_fraction_theta_max 0.998
_diffrn_measurement_device_type SCX-MINI
_diffrn_measurement_method \w
_diffrn_radiation_monochromator graphite
_diffrn_radiation_source 'fine-focus sealed tube'
_diffrn_radiation_type MoK\a
_diffrn_radiation_wavelength 0.71075
_diffrn_reflns_av_R_equivalents 0.0185
_diffrn_reflns_av_sigmaI/netI 0.0248
_diffrn_reflns_limit_h_max 6
_diffrn_reflns_limit_h_min -6
_diffrn_reflns_limit_k_max 11
_diffrn_reflns_limit_k_min -11
_diffrn_reflns_limit_l_max 11
_diffrn_reflns_limit_l_min -11
_diffrn_reflns_number 4096
_diffrn_reflns_theta_full 25.00
_diffrn_reflns_theta_max 25.00
_diffrn_reflns_theta_min 3.92
_exptl_absorpt_coefficient_mu 1.357
_exptl_absorpt_correction_T_max 0.7731
_exptl_absorpt_correction_T_min 0.7731
_exptl_absorpt_correction_type multi-scan
_exptl_absorpt_process_details SADABS
_exptl_crystal_colour colorless
_exptl_crystal_density_diffrn 1.810
_exptl_crystal_density_meas ?
_exptl_crystal_density_method 'not measured'
_exptl_crystal_description Block
_exptl_crystal_F_000 270
_exptl_crystal_size_max 0.20
_exptl_crystal_size_mid 0.20
_exptl_crystal_size_min 0.20
_refine_diff_density_max 0.139
_refine_diff_density_min -0.162
_refine_diff_density_rms 0.036
_refine_ls_abs_structure_details 'Flack H D (1983), Acta Cryst. A39, 876-881'
_refine_ls_abs_structure_Flack 0.223(14)
_refine_ls_extinction_method none
_refine_ls_goodness_of_fit_ref 1.131
_refine_ls_hydrogen_treatment constr
_refine_ls_matrix_type full
_refine_ls_number_parameters 145
_refine_ls_number_reflns 1727
_refine_ls_number_restraints 1
_refine_ls_restrained_S_all 1.130
_refine_ls_R_factor_all 0.0183
_refine_ls_R_factor_gt 0.0179
_refine_ls_shift/su_max 0.000
_refine_ls_shift/su_mean 0.000
_refine_ls_structure_factor_coef Fsqd
_refine_ls_weighting_details 'calc w=1/[\s^2^(Fo^2^)+(0.0197P)^2^+0.0465P] where P=(Fo^2^+2Fc^2^)/3'
_refine_ls_weighting_scheme calc
_refine_ls_wR_factor_gt 0.0439
_refine_ls_wR_factor_ref 0.0441
_reflns_number_gt 1706
_reflns_number_total 1727
_reflns_threshold_expression >2sigma(I)
_cod_data_source_file cg201197k_si_002.cif
_cod_data_source_block 9
_cod_depositor_comments
;
The following automatic conversions were performed:

'_exptl_crystal_density_meas' value 'none' was changed to '?' - the
value is perceived as not measured.

Automatic conversion script
Id: cif_fix_values 3008 2015-01-20 13:52:24Z robertas 
;
_cod_original_sg_symbol_H-M P21
_cod_database_code 4505481

loop_
_symmetry_equiv_pos_as_xyz
'x, y, z'
'-x, y+1/2, -z'

loop_
_atom_site_label
_atom_site_type_symbol
_atom_site_fract_x
_atom_site_fract_y
_atom_site_fract_z
_atom_site_U_iso_or_equiv
_atom_site_adp_type
_atom_site_occupancy
_atom_site_symmetry_multiplicity
_atom_site_calc_flag
_atom_site_refinement_flags
Mn1 Mn 1.24439(5) 0.37758(3) 0.43979(3) 0.01933(9) Uani 1 1 d .
O1 O 1.1252(3) 0.21889(15) 0.26097(14) 0.0252(3) Uani 1 1 d .
O2 O 0.9259(3) 0.47692(14) 0.35052(15) 0.0261(3) Uani 1 1 d .
O3 O 0.5064(2) 0.47729(15) 0.30382(14) 0.0250(3) Uani 1 1 d .
O4 O 0.9911(3) 0.25904(15) 0.57398(15) 0.0312(4) Uani 1 1 d .
H4A H 0.8494 0.2392 0.5419 0.037 Uiso 1 1 d R
H4B H 1.0556 0.1831 0.5909 0.037 Uiso 1 1 d R
O5 O 1.6091(3) -0.01129(16) 0.38958(15) 0.0323(4) Uani 1 1 d .
O6 O 1.5049(3) 0.20436(14) 0.45125(14) 0.0248(3) Uani 1 1 d .
C1 C 0.7632(4) 0.34079(18) 0.15986(19) 0.0193(5) Uani 1 1 d .
C2 C 0.9544(4) 0.2379(2) 0.1503(2) 0.0206(4) Uani 1 1 d .
C3 C 0.9649(4) 0.1567(2) 0.0322(2) 0.0293(5) Uani 1 1 d .
H3 H 1.0877 0.0870 0.0270 0.035 Uiso 1 1 calc R
C4 C 0.7947(4) 0.1789(3) -0.0770(2) 0.0319(5) Uani 1 1 d .
H4 H 0.8084 0.1263 -0.1562 0.038 Uiso 1 1 calc R
C5 C 0.6034(4) 0.2789(2) -0.0694(2) 0.0317(5) Uani 1 1 d .
H5 H 0.4879 0.2932 -0.1425 0.038 Uiso 1 1 calc R
C6 C 0.5882(4) 0.3570(2) 0.04952(19) 0.0272(5) Uani 1 1 d .
H6 H 0.4573 0.4222 0.0560 0.033 Uiso 1 1 calc R
C7 C 0.7297(4) 0.4362(2) 0.28089(19) 0.0194(4) Uani 1 1 d .
C8 C 1.2787(4) 0.0945(2) 0.2613(2) 0.0291(5) Uani 1 1 d .
H8A H 1.3646 0.0866 0.1750 0.035 Uiso 1 1 calc R
H8B H 1.1682 0.0142 0.2707 0.035 Uiso 1 1 calc R
C9 C 1.4781(4) 0.0968(2) 0.3784(2) 0.0222(4) Uani 1 1 d .

loop_
_atom_site_aniso_label
_atom_site_aniso_U_11
_atom_site_aniso_U_22
_atom_site_aniso_U_33
_atom_site_aniso_U_23
_atom_site_aniso_U_13
_atom_site_aniso_U_12
Mn1 0.01745(14) 0.01710(13) 0.02324(14) -0.00164(14) -0.00271(10) 0.00026(14)
O1 0.0259(8) 0.0207(7) 0.0283(8) -0.0071(6) -0.0099(6) 0.0087(6)
O2 0.0220(7) 0.0223(7) 0.0335(8) -0.0068(6) -0.0080(6) 0.0042(6)
O3 0.0187(7) 0.0274(8) 0.0290(8) 0.0045(6) 0.0021(6) 0.0053(6)
O4 0.0240(8) 0.0293(9) 0.0399(9) 0.0077(7) -0.0042(7) -0.0053(7)
O5 0.0417(9) 0.0291(8) 0.0260(8) 0.0016(6) -0.0032(7) 0.0199(8)
O6 0.0222(7) 0.0211(7) 0.0306(8) -0.0004(6) -0.0061(6) 0.0035(6)
C1 0.0172(9) 0.0193(12) 0.0214(10) 0.0028(7) 0.0012(8) -0.0028(7)
C2 0.0206(10) 0.0198(10) 0.0211(10) -0.0002(8) -0.0035(8) -0.0017(9)
C3 0.0268(12) 0.0322(13) 0.0287(13) -0.0070(9) -0.0009(10) 0.0039(10)
C4 0.0369(13) 0.0356(13) 0.0231(11) -0.0079(9) -0.0015(10) -0.0067(11)
C5 0.0335(13) 0.0366(13) 0.0241(11) 0.0038(10) -0.0110(10) -0.0046(11)
C6 0.0239(10) 0.0284(14) 0.0289(11) 0.0030(10) -0.0041(8) 0.0013(10)
C7 0.0191(10) 0.0163(8) 0.0226(11) 0.0066(8) -0.0011(8) 0.0005(8)
C8 0.0331(12) 0.0195(11) 0.0342(12) -0.0035(9) -0.0079(10) 0.0099(10)
C9 0.0222(10) 0.0221(10) 0.0224(10) 0.0038(8) 0.0027(8) 0.0027(9)

loop_
_atom_type_symbol
_atom_type_description
_atom_type_scat_dispersion_real
_atom_type_scat_dispersion_imag
_atom_type_scat_source
C C 0.0033 0.0016 'International Tables Vol C Tables 4.2.6.8 and 6.1.1.4'
H H 0.0000 0.0000 'International Tables Vol C Tables 4.2.6.8 and 6.1.1.4'
Mn Mn 0.3368 0.7283 'International Tables Vol C Tables 4.2.6.8 and 6.1.1.4'
O O 0.0106 0.0060 'International Tables Vol C Tables 4.2.6.8 and 6.1.1.4'

loop_
_geom_angle_atom_site_label_1
_geom_angle_atom_site_label_2
_geom_angle_atom_site_label_3
_geom_angle
_geom_angle_site_symmetry_1
_geom_angle_site_symmetry_3
O2 Mn1 O5 111.28(6) . 2_856
O2 Mn1 O6 150.54(5) . .
O5 Mn1 O6 98.09(6) 2_856 .
O2 Mn1 O3 92.69(6) . 1_655
O5 Mn1 O3 92.37(6) 2_856 1_655
O6 Mn1 O3 88.20(5) . 1_655
O2 Mn1 O4 90.27(6) . .
O5 Mn1 O4 90.03(6) 2_856 .
O6 Mn1 O4 87.39(6) . .
O3 Mn1 O4 175.23(6) 1_655 .
O2 Mn1 O1 78.56(5) . .
O5 Mn1 O1 169.90(6) 2_856 .
O6 Mn1 O1 72.00(5) . .
O3 Mn1 O1 89.37(5) 1_655 .
O4 Mn1 O1 87.56(5) . .
C2 O1 C8 116.89(15) . .
C2 O1 Mn1 129.08(11) . .
C8 O1 Mn1 113.50(11) . .
C7 O2 Mn1 134.32(13) . .
C7 O3 Mn1 125.15(12) . 1_455
Mn1 O4 H4A 116.3 . .
Mn1 O4 H4B 109.5 . .
H4A O4 H4B 103.2 . .
C9 O5 Mn1 132.68(14) . 2_846
C9 O6 Mn1 123.30(13) . .
C6 C1 C2 118.12(17) . .
C6 C1 C7 116.58(17) . .
C2 C1 C7 125.30(16) . .
O1 C2 C3 121.97(18) . .
O1 C2 C1 118.42(16) . .
C3 C2 C1 119.59(18) . .
C4 C3 C2 120.8(2) . .
C4 C3 H3 119.6 . .
C2 C3 H3 119.6 . .
C3 C4 C5 120.6(2) . .
C3 C4 H4 119.7 . .
C5 C4 H4 119.7 . .
C4 C5 C6 118.62(19) . .
C4 C5 H5 120.7 . .
C6 C5 H5 120.7 . .
C5 C6 C1 122.2(2) . .
C5 C6 H6 118.9 . .
C1 C6 H6 118.9 . .
O3 C7 O2 122.71(19) . .
O3 C7 C1 117.45(17) . .
O2 C7 C1 119.75(17) . .
O1 C8 C9 110.82(16) . .
O1 C8 H8A 109.5 . .
C9 C8 H8A 109.5 . .
O1 C8 H8B 109.5 . .
C9 C8 H8B 109.5 . .
H8A C8 H8B 108.1 . .
O5 C9 O6 125.78(19) . .
O5 C9 C8 114.37(18) . .
O6 C9 C8 119.81(17) . .

loop_
_geom_bond_atom_site_label_1
_geom_bond_atom_site_label_2
_geom_bond_distance
_geom_bond_site_symmetry_2
Mn1 O2 2.0826(14) .
Mn1 O5 2.1056(15) 2_856
Mn1 O6 2.1507(14) .
Mn1 O3 2.1584(14) 1_655
Mn1 O4 2.2064(15) .
Mn1 O1 2.3902(14) .
O1 C2 1.391(2) .
O1 C8 1.441(2) .
O2 C7 1.272(2) .
O3 C7 1.254(2) .
O3 Mn1 2.1584(14) 1_455
O4 H4A 0.8149 .
O4 H4B 0.8200 .
O5 C9 1.247(2) .
O5 Mn1 2.1056(15) 2_846
O6 C9 1.263(2) .
C1 C6 1.399(3) .
C1 C2 1.410(3) .
C1 C7 1.513(3) .
C2 C3 1.396(3) .
C3 C4 1.383(3) .
C3 H3 0.9300 .
C4 C5 1.389(3) .
C4 H4 0.9300 .
C5 C6 1.390(3) .
C5 H5 0.9300 .
C6 H6 0.9300 .
C8 C9 1.521(3) .
C8 H8A 0.9700 .
C8 H8B 0.9700 .

loop_
_geom_torsion_atom_site_label_1
_geom_torsion_atom_site_label_2
_geom_torsion_atom_site_label_3
_geom_torsion_atom_site_label_4
_geom_torsion
_geom_torsion_site_symmetry_1
O2 Mn1 O1 C2 12.54(15) .
O5 Mn1 O1 C2 179.7(3) 2_856
O6 Mn1 O1 C2 -168.65(17) .
O3 Mn1 O1 C2 -80.33(16) 1_655
O4 Mn1 O1 C2 103.31(16) .
O2 Mn1 O1 C8 -176.16(14) .
O5 Mn1 O1 C8 -9.0(4) 2_856
O6 Mn1 O1 C8 2.66(13) .
O3 Mn1 O1 C8 90.97(13) 1_655
O4 Mn1 O1 C8 -85.38(14) .
O5 Mn1 O2 C7 -152.77(18) 2_856
O6 Mn1 O2 C7 22.5(3) .
O3 Mn1 O2 C7 113.63(19) 1_655
O4 Mn1 O2 C7 -62.63(19) .
O1 Mn1 O2 C7 24.82(19) .
O2 Mn1 O6 C9 -4.3(2) .
O5 Mn1 O6 C9 171.28(15) 2_856
O3 Mn1 O6 C9 -96.58(15) 1_655
O4 Mn1 O6 C9 81.62(15) .
O1 Mn1 O6 C9 -6.66(14) .
C8 O1 C2 C3 -12.5(3) .
Mn1 O1 C2 C3 158.59(15) .
C8 O1 C2 C1 166.37(17) .
Mn1 O1 C2 C1 -22.6(2) .
C6 C1 C2 O1 -178.44(17) .
C7 C1 C2 O1 1.3(3) .
C6 C1 C2 C3 0.4(3) .
C7 C1 C2 C3 -179.78(18) .
O1 C2 C3 C4 -179.26(19) .
C1 C2 C3 C4 1.9(3) .
C2 C3 C4 C5 -2.4(3) .
C3 C4 C5 C6 0.6(3) .
C4 C5 C6 C1 1.8(3) .
C2 C1 C6 C5 -2.3(3) .
C7 C1 C6 C5 177.87(19) .
Mn1 O3 C7 O2 -90.7(2) 1_455
Mn1 O3 C7 C1 92.82(18) 1_455
Mn1 O2 C7 O3 134.56(17) .
Mn1 O2 C7 C1 -49.0(3) .
C6 C1 C7 O3 29.8(2) .
C2 C1 C7 O3 -149.96(18) .
C6 C1 C7 O2 -146.78(18) .
C2 C1 C7 O2 33.4(3) .
C2 O1 C8 C9 172.91(16) .
Mn1 O1 C8 C9 0.5(2) .
Mn1 O5 C9 O6 40.0(3) 2_846
Mn1 O5 C9 C8 -142.48(17) 2_846
Mn1 O6 C9 O5 -173.02(15) .
Mn1 O6 C9 C8 9.5(2) .
O1 C8 C9 O5 176.27(17) .
O1 C8 C9 O6 -6.0(3) .
